data_7246087
loop_
_publ_author_name
'Dinda, Susanta'
'Pahari, Goutam'
'Maiti, Anupam'
'Ghoshal, Debajyoti'

_publ_section_title
;
 Solvent induced reversible single-crystal-to-single-crystal structural
 transformation in dynamic metal organic frameworks: a case of enhanced
 hydrogen sorption in polycatenated framework
;
_journal_issue 7
_journal_name_full CrystEngComm
_journal_page_first 1116
_journal_page_last 1125
_journal_paper_doi 10.1039/D2CE01559E
_journal_volume 25
_journal_year 2023
_chemical_formula_sum 'C23 H18 N8 O10 Zn2'
_chemical_formula_weight 697.19
_space_group_crystal_system triclinic
_space_group_IT_number 2
_space_group_name_Hall '-P 1'
_space_group_name_H-M_alt 'P -1'
_atom_sites_solution_hydrogens mixed
_audit_creation_method SHELXL-2016/6
_audit_update_record
;
2022-09-22 deposited with the CCDC.	2023-01-09 downloaded from the CCDC.
;
_cell_angle_alpha 87.618(2)
_cell_angle_beta 72.671(2)
_cell_angle_gamma 77.004(3)
_cell_formula_units_Z 2
_cell_length_a 8.7683(7)
_cell_length_b 12.2482(9)
_cell_length_c 14.4310(9)
_cell_measurement_reflns_used 250
_cell_measurement_temperature 298(2)
_cell_measurement_theta_max 27.8
_cell_measurement_theta_min 1.8
_cell_volume 1441.05(18)
_computing_cell_refinement 'SMART APEX II'
_computing_data_collection 'SMART APEX II (Bruker,2010)'
_computing_data_reduction 'SAINT (Bruker,2000)'
_computing_molecular_graphics 'Ortep-3v2 for windows (Farrugia, 1997)'
_computing_publication_material 'PLATON (Spek, 2008)'
_computing_structure_refinement 'SHELXL-2016/6 (Sheldrick, 2016)'
_computing_structure_solution 'SHELXT 2014/5 (Sheldrick, 2014)'
_diffrn_ambient_temperature 298(2)
_diffrn_measured_fraction_theta_full 0.977
_diffrn_measured_fraction_theta_max 0.978
_diffrn_measurement_device_type 'CCD area detector'
_diffrn_measurement_method 'phi and omega scans'
_diffrn_radiation_type MoK\a
_diffrn_radiation_wavelength 0.71073
_diffrn_reflns_av_R_equivalents 0.0628
_diffrn_reflns_av_unetI/netI 0.0911
_diffrn_reflns_Laue_measured_fraction_full 0.977
_diffrn_reflns_Laue_measured_fraction_max 0.978
_diffrn_reflns_limit_h_max 11
_diffrn_reflns_limit_h_min -11
_diffrn_reflns_limit_k_max 13
_diffrn_reflns_limit_k_min -15
_diffrn_reflns_limit_l_max 18
_diffrn_reflns_limit_l_min -18
_diffrn_reflns_number 14385
_diffrn_reflns_point_group_measured_fraction_full 0.977
_diffrn_reflns_point_group_measured_fraction_max 0.978
_diffrn_reflns_theta_full 25.242
_diffrn_reflns_theta_max 27.525
_diffrn_reflns_theta_min 2.228
_diffrn_source 'fine-focus sealed tube'
_exptl_absorpt_coefficient_mu 1.732
_exptl_absorpt_correction_T_max 0.884
_exptl_absorpt_correction_T_min 0.810
_exptl_absorpt_correction_type multi-scan
_exptl_absorpt_process_details
;
'XPREP' - A PROGRAM DATA PREPARATION & RECIPROCAL 
SPACE EXPLORATION,
Bruker Analytical X-ray Systems, 1997
;
_exptl_crystal_colour Colourless
_exptl_crystal_density_diffrn 1.607
_exptl_crystal_density_method 'not measured'
_exptl_crystal_description Needle
_exptl_crystal_F_000 704
_exptl_crystal_size_max 0.18
_exptl_crystal_size_mid 0.18
_exptl_crystal_size_min 0.10
_refine_diff_density_max 1.998
_refine_diff_density_min -2.194
_refine_diff_density_rms 0.251
_refine_ls_extinction_method none
_refine_ls_goodness_of_fit_ref 1.020
_refine_ls_hydrogen_treatment mixed
_refine_ls_matrix_type full
_refine_ls_number_parameters 396
_refine_ls_number_reflns 6504
_refine_ls_number_restraints 0
_refine_ls_restrained_S_all 1.020
_refine_ls_R_factor_all 0.1033
_refine_ls_R_factor_gt 0.0899
_refine_ls_shift/su_max 0.001
_refine_ls_shift/su_mean 0.000
_refine_ls_structure_factor_coef Fsqd
_refine_ls_weighting_details 'w=1/[\s^2^(Fo^2^)+(0.1946P)^2^] where P=(Fo^2^+2Fc^2^)/3'
_refine_ls_weighting_scheme calc
_refine_ls_wR_factor_gt 0.2400
_refine_ls_wR_factor_ref 0.2565
_reflns_Friedel_coverage 0.000
_reflns_number_gt 5100
_reflns_number_total 6504
_reflns_threshold_expression 'I > 2\s(I)'
_cod_data_source_file d2ce01559e2.cif
_cod_data_source_block DG3
_cod_depositor_comments 'Adding full bibliography for 7246084--7246089.cif.'
_cod_database_code 7246087
_shelx_shelxl_version_number 2016/6
_shelx_space_group_comment
;
The symmetry employed for this shelxl refinement is uniquely defined
by the following loop, which should always be used as a source of
symmetry information in preference to the above space-group names.
They are only intended as comments.
;
_exptl_absorpt_special_details
;
?
;

loop_
_space_group_symop_operation_xyz
'x, y, z'
'-x, -y, -z'

loop_
_atom_site_label
_atom_site_type_symbol
_atom_site_fract_x
_atom_site_fract_y
_atom_site_fract_z
_atom_site_U_iso_or_equiv
_atom_site_adp_type
_atom_site_occupancy
_atom_site_site_symmetry_order
_atom_site_calc_flag
_atom_site_refinement_flags_posn
_atom_site_refinement_flags_adp
_atom_site_refinement_flags_occupancy
_atom_site_disorder_assembly
_atom_site_disorder_group
Zn1 Zn 1.12504(6) 0.30439(4) 0.01891(3) 0.0192(2) Uani 1 1 d . . . . .
Zn2 Zn 0.32119(6) 0.70515(4) 0.45767(4) 0.0196(2) Uani 1 1 d . . . . .
O3 O 0.5026(4) 0.5920(3) 0.3795(3) 0.0291(8) Uani 1 1 d . . . . .
O8 O 1.2653(4) 0.3999(3) 0.0424(2) 0.0225(7) Uani 1 1 d . . . . .
O7 O 1.4617(4) 0.2895(3) -0.0720(3) 0.0271(8) Uani 1 1 d . . . . .
O4 O 0.3516(4) 0.4806(3) 0.3481(3) 0.0271(8) Uani 1 1 d . . . . .
O2 O 0.8001(4) 0.2447(3) 0.0694(3) 0.0338(9) Uani 1 1 d . . . . .
O6 O 0.2046(4) 0.9059(3) 0.5518(3) 0.0371(9) Uani 1 1 d . . . . .
O1 O 0.9095(4) 0.3836(3) 0.0997(2) 0.0273(8) Uani 1 1 d . . . . .
O5 O 0.4557(4) 0.8071(3) 0.4779(3) 0.0249(8) Uani 1 1 d . . . . .
N5 N 0.1672(4) 0.6472(3) 0.5685(3) 0.0230(9) Uani 1 1 d . . . . .
N8 N 0.1240(4) 0.3092(3) 0.8809(3) 0.0197(8) Uani 1 1 d . . . . .
N4 N 1.2019(4) -0.2168(3) 0.3649(3) 0.0222(8) Uani 1 1 d . . . . .
N7 N 0.0616(4) 0.3644(3) 0.7477(3) 0.0208(8) Uani 1 1 d . . . . .
N6 N 0.0278(5) 0.5300(4) 0.6532(3) 0.0228(9) Uani 1 1 d . . . . .
N1 N 1.1933(5) 0.1509(4) 0.0664(3) 0.0260(9) Uani 1 1 d . . . . .
N3 N 1.1428(5) -0.1546(3) 0.2320(3) 0.0244(9) Uani 1 1 d . . . . .
O1W O 0.7344(6) 0.7079(4) 0.5388(3) 0.0506(12) Uani 1 1 d . . . . .
N2 N 1.2089(5) -0.0257(4) 0.1056(3) 0.0295(10) Uani 1 1 d . . . . .
C4 C 0.4819(5) 0.5124(4) 0.3323(3) 0.0216(10) Uani 1 1 d . . . . .
C13 C 0.0190(5) 0.3776(4) 0.8450(3) 0.0191(9) Uani 1 1 d . . . . .
H13 H -0.072755 0.428456 0.881822 0.023 Uiso 1 1 calc R U . . .
C16 C 1.1174(5) 0.0683(4) 0.0802(3) 0.0230(10) Uani 1 1 d . . . . .
H16 H 1.013792 0.073657 0.073487 0.028 Uiso 1 1 calc R U . . .
C19 C 1.1630(7) -0.1319(4) 0.1301(4) 0.0303(11) Uani 1 1 d . . . . .
H19A H 1.246919 -0.191393 0.090563 0.036 Uiso 1 1 calc R U . . .
H19B H 1.061147 -0.130527 0.115915 0.036 Uiso 1 1 calc R U . . .
C10 C -0.0355(6) 0.6324(4) 0.7026(3) 0.0258(10) Uani 1 1 d . . . . .
H10 H -0.120780 0.648561 0.760104 0.031 Uiso 1 1 calc R U . . .
C3 C 0.6322(5) 0.4602(4) 0.2525(3) 0.0217(10) Uani 1 1 d . . . . .
C2 C 0.6387(5) 0.3802(4) 0.1931(3) 0.0239(10) Uani 1 1 d . . . . .
C1 C 0.7927(5) 0.3317(4) 0.1148(3) 0.0248(11) Uani 1 1 d . . . . .
C22 C 1.2519(5) -0.2243(4) 0.2693(3) 0.0222(10) Uani 1 1 d . . . . .
H22 H 1.348566 -0.270905 0.232610 0.027 Uiso 1 1 calc R U . . .
C21 C 1.0548(6) -0.1367(4) 0.3897(4) 0.0276(11) Uani 1 1 d . . . . .
H21 H 0.991694 -0.113786 0.452809 0.033 Uiso 1 1 calc R U . . .
C9 C 0.0516(6) 0.7046(4) 0.6502(3) 0.0258(11) Uani 1 1 d . . . . .
H9 H 0.036737 0.779820 0.666087 0.031 Uiso 1 1 calc R U . . .
O1S O 0.7025(7) 0.0549(5) 0.1451(4) 0.0720(17) Uani 1 1 d . . . . .
C14 C 0.2033(6) 0.2825(4) 0.7200(4) 0.0262(11) Uani 1 1 d . . . . .
H14 H 0.262096 0.256282 0.657062 0.031 Uiso 1 1 calc R U . . .
C15 C 0.2403(6) 0.2477(4) 0.8021(4) 0.0271(11) Uani 1 1 d . . . . .
H15 H 0.329413 0.191500 0.805578 0.033 Uiso 1 1 calc R U . . .
C11 C 0.1489(5) 0.5441(4) 0.5735(3) 0.0234(10) Uani 1 1 d . . . . .
H11 H 0.211326 0.487522 0.527993 0.028 Uiso 1 1 calc R U . . .
C6 C 1.5201(5) 0.4524(4) -0.0253(4) 0.0268(11) Uani 1 1 d . . . . .
C12 C -0.0240(6) 0.4269(5) 0.6829(4) 0.0297(11) Uani 1 1 d . . . . .
H12A H -0.004094 0.380592 0.625740 0.036 Uiso 1 1 calc R U . . .
H12B H -0.140950 0.443908 0.715534 0.036 Uiso 1 1 calc R U . . .
C5 C 1.4099(5) 0.3749(4) -0.0178(3) 0.0225(10) Uani 1 1 d . . . . .
C20 C 1.0177(6) -0.0974(4) 0.3090(4) 0.0270(11) Uani 1 1 d . . . . .
H20 H 0.926776 -0.042979 0.305422 0.032 Uiso 1 1 calc R U . . .
C7 C 0.3545(6) 0.8992(4) 0.5180(4) 0.0271(11) Uani 1 1 d . . . . .
C17 C 1.3404(7) 0.1086(6) 0.0865(6) 0.0515(19) Uani 1 1 d . . . . .
H17 H 1.419939 0.148883 0.083205 0.062 Uiso 1 1 calc R U . . .
C18 C 1.3509(7) 0.0015(6) 0.1114(6) 0.058(2) Uani 1 1 d . . . . .
H18 H 1.436322 -0.045422 0.129122 0.069 Uiso 1 1 calc R U . . .
C1S C 0.624(2) 0.0766(11) 0.2408(8) 0.121(5) Uani 1 1 d . . . . .
C23 C 0.4234(6) 0.9978(4) 0.5206(4) 0.0318(12) Uani 1 1 d . . . . .
H3 H 0.711(7) 0.500(5) 0.254(4) 0.027(15) Uiso 1 1 d . . . . .
H2 H 0.551(7) 0.343(5) 0.196(4) 0.020(13) Uiso 1 1 d . . . . .

loop_
_atom_site_aniso_label
_atom_site_aniso_U_11
_atom_site_aniso_U_22
_atom_site_aniso_U_33
_atom_site_aniso_U_23
_atom_site_aniso_U_13
_atom_site_aniso_U_12
Zn1 0.0156(3) 0.0199(4) 0.0183(3) -0.0022(2) -0.0037(2) 0.0022(2)
Zn2 0.0167(3) 0.0171(3) 0.0211(3) -0.0037(2) -0.0026(2) 0.0007(2)
O3 0.0233(16) 0.0242(19) 0.0342(19) -0.0139(15) -0.0042(14) 0.0033(14)
O8 0.0182(15) 0.0231(18) 0.0226(16) -0.0040(14) -0.0033(12) -0.0006(13)
O7 0.0182(15) 0.0229(18) 0.0348(19) -0.0097(15) -0.0027(13) 0.0015(13)
O4 0.0156(14) 0.0280(19) 0.0339(18) -0.0074(15) -0.0062(13) 0.0029(13)
O2 0.0282(18) 0.034(2) 0.0334(19) -0.0177(17) -0.0075(15) 0.0053(15)
O6 0.0246(18) 0.035(2) 0.045(2) -0.0131(18) -0.0033(15) 0.0004(15)
O1 0.0189(15) 0.029(2) 0.0275(17) -0.0041(15) -0.0013(13) 0.0017(13)
O5 0.0241(16) 0.0144(17) 0.0339(19) -0.0061(14) -0.0079(14) 0.0006(13)
N5 0.0188(17) 0.023(2) 0.0222(19) -0.0044(16) -0.0039(15) 0.0039(15)
N8 0.0143(16) 0.020(2) 0.0205(18) -0.0031(16) -0.0034(13) 0.0019(14)
N4 0.0188(17) 0.019(2) 0.0226(19) -0.0022(16) -0.0018(14) 0.0032(15)
N7 0.0212(18) 0.021(2) 0.0214(19) 0.0050(16) -0.0076(15) -0.0064(15)
N6 0.0218(18) 0.024(2) 0.0230(19) 0.0013(17) -0.0095(15) -0.0021(15)
N1 0.0208(18) 0.029(2) 0.026(2) 0.0055(18) -0.0105(15) 0.0027(16)
N3 0.0225(18) 0.019(2) 0.028(2) -0.0008(17) -0.0071(16) 0.0045(15)
O1W 0.051(3) 0.042(3) 0.065(3) 0.006(2) -0.033(2) -0.004(2)
N2 0.0225(19) 0.029(2) 0.029(2) 0.0065(19) -0.0050(16) 0.0039(17)
C4 0.0169(19) 0.021(2) 0.023(2) -0.0036(18) -0.0085(16) 0.0084(16)
C13 0.0163(18) 0.018(2) 0.021(2) -0.0002(18) -0.0042(16) -0.0012(16)
C16 0.023(2) 0.021(2) 0.024(2) -0.0001(19) -0.0092(17) 0.0021(17)
C19 0.036(3) 0.022(3) 0.029(3) -0.001(2) -0.011(2) 0.003(2)
C10 0.024(2) 0.028(3) 0.022(2) -0.004(2) -0.0048(17) 0.0006(19)
C3 0.0137(18) 0.021(2) 0.027(2) -0.0039(19) -0.0049(16) 0.0013(16)
C2 0.0140(19) 0.031(3) 0.023(2) -0.003(2) -0.0032(16) 0.0012(18)
C1 0.019(2) 0.031(3) 0.019(2) -0.0052(19) -0.0058(16) 0.0072(18)
C22 0.022(2) 0.016(2) 0.023(2) -0.0029(18) -0.0032(17) 0.0027(17)
C21 0.020(2) 0.027(3) 0.026(2) -0.003(2) 0.0005(18) 0.0062(19)
C9 0.023(2) 0.024(3) 0.023(2) -0.005(2) -0.0020(18) 0.0042(18)
O1S 0.060(3) 0.070(4) 0.076(4) -0.020(3) -0.003(3) -0.015(3)
C14 0.022(2) 0.030(3) 0.023(2) -0.007(2) -0.0057(17) -0.0011(19)
C15 0.021(2) 0.025(3) 0.028(2) -0.007(2) -0.0055(18) 0.0077(18)
C11 0.025(2) 0.024(3) 0.020(2) -0.0016(19) -0.0079(17) 0.0003(18)
C6 0.0153(19) 0.027(3) 0.032(3) -0.008(2) -0.0022(17) 0.0017(18)
C12 0.031(2) 0.034(3) 0.032(3) 0.011(2) -0.020(2) -0.012(2)
C5 0.0180(19) 0.023(3) 0.025(2) -0.0020(19) -0.0088(17) 0.0034(17)
C20 0.021(2) 0.022(3) 0.033(3) -0.005(2) -0.0069(19) 0.0068(18)
C7 0.025(2) 0.022(3) 0.030(3) -0.009(2) -0.0059(19) 0.0004(19)
C17 0.033(3) 0.047(4) 0.087(5) 0.035(4) -0.037(3) -0.015(3)
C18 0.025(3) 0.064(5) 0.087(5) 0.043(4) -0.028(3) -0.008(3)
C1S 0.214(16) 0.088(8) 0.074(7) 0.017(6) -0.073(9) -0.025(10)
C23 0.030(2) 0.022(3) 0.038(3) -0.010(2) -0.004(2) 0.000(2)

loop_
_atom_type_symbol
_atom_type_description
_atom_type_scat_dispersion_real
_atom_type_scat_dispersion_imag
_atom_type_scat_source
C C 0.0033 0.0016 'International Tables Vol C Tables 4.2.6.8 and 6.1.1.4'
H H 0.0000 0.0000 'International Tables Vol C Tables 4.2.6.8 and 6.1.1.4'
N N 0.0061 0.0033 'International Tables Vol C Tables 4.2.6.8 and 6.1.1.4'
O O 0.0106 0.0060 'International Tables Vol C Tables 4.2.6.8 and 6.1.1.4'
Zn Zn 0.2839 1.4301 'International Tables Vol C Tables 4.2.6.8 and 6.1.1.4'

loop_
_geom_angle_atom_site_label_1
_geom_angle_atom_site_label_2
_geom_angle_atom_site_label_3
_geom_angle
_geom_angle_site_symmetry_1
_geom_angle_site_symmetry_3
_geom_angle_publ_flag
O1 Zn1 O8 100.64(14) . . ?
O1 Zn1 N8 108.45(14) . 1_654 ?
O8 Zn1 N8 111.24(15) . 1_654 ?
O1 Zn1 N1 112.05(16) . . ?
O8 Zn1 N1 108.78(16) . . ?
N8 Zn1 N1 114.79(16) 1_654 . ?
O3 Zn2 O5 96.50(14) . . ?
O3 Zn2 N5 115.25(16) . . ?
O5 Zn2 N5 121.60(16) . . ?
O3 Zn2 N4 105.62(15) . 1_465 ?
O5 Zn2 N4 105.79(16) . 1_465 ?
N5 Zn2 N4 110.28(16) . 1_465 ?
C4 O3 Zn2 122.9(3) . . ?
C5 O8 Zn1 111.2(3) . . ?
C1 O1 Zn1 116.5(3) . . ?
C7 O5 Zn2 106.9(3) . . ?
C11 N5 C9 106.4(4) . . ?
C11 N5 Zn2 124.0(3) . . ?
C9 N5 Zn2 129.4(4) . . ?
C13 N8 C15 106.0(4) . . ?
C13 N8 Zn1 126.4(3) . 1_456 ?
C15 N8 Zn1 127.4(3) . 1_456 ?
C22 N4 C21 106.1(4) . . ?
C22 N4 Zn2 127.6(3) . 1_645 ?
C21 N4 Zn2 126.2(3) . 1_645 ?
C13 N7 C14 107.5(4) . . ?
C13 N7 C12 126.6(4) . . ?
C14 N7 C12 125.9(4) . . ?
C11 N6 C10 107.3(4) . . ?
C11 N6 C12 126.5(4) . . ?
C10 N6 C12 126.2(4) . . ?
C16 N1 C17 105.6(4) . . ?
C16 N1 Zn1 128.8(3) . . ?
C17 N1 Zn1 125.4(4) . . ?
C22 N3 C20 107.7(4) . . ?
C22 N3 C19 126.4(4) . . ?
C20 N3 C19 125.4(4) . . ?
C16 N2 C18 106.7(5) . . ?
C16 N2 C19 127.1(4) . . ?
C18 N2 C19 126.0(5) . . ?
O4 C4 O3 125.1(4) . . ?
O4 C4 C3 121.6(4) . . ?
O3 C4 C3 113.4(4) . . ?
N8 C13 N7 111.0(4) . . ?
N1 C16 N2 111.4(4) . . ?
N2 C19 N3 111.0(4) . . ?
C9 C10 N6 106.2(4) . . ?
C2 C3 C4 124.2(4) . . ?
C3 C2 C1 121.6(4) . . ?
O2 C1 O1 124.7(4) . . ?
O2 C1 C2 119.0(5) . . ?
O1 C1 C2 116.3(4) . . ?
N4 C22 N3 110.5(4) . . ?
C20 C21 N4 109.8(4) . . ?
C10 C9 N5 108.7(4) . . ?
C15 C14 N7 106.4(4) . . ?
C14 C15 N8 109.1(4) . . ?
N5 C11 N6 111.4(4) . . ?
C6 C6 C5 124.6(5) 2_865 . ?
N6 C12 N7 112.3(4) . . ?
O7 C5 O8 123.4(5) . . ?
O7 C5 C6 118.0(4) . . ?
O8 C5 C6 118.6(4) . . ?
C21 C20 N3 105.9(4) . . ?
O6 C7 O5 122.2(5) . . ?
O6 C7 C23 120.3(4) . . ?
O5 C7 C23 117.5(4) . . ?
C18 C17 N1 110.0(5) . . ?
C17 C18 N2 106.2(5) . . ?
C23 C23 C7 124.9(6) 2_676 . ?

loop_
_geom_bond_atom_site_label_1
_geom_bond_atom_site_label_2
_geom_bond_distance
_geom_bond_site_symmetry_2
_geom_bond_publ_flag
Zn1 O1 1.957(3) . ?
Zn1 O8 1.981(3) . ?
Zn1 N8 1.993(4) 1_654 ?
Zn1 N1 1.998(4) . ?
Zn2 O3 1.947(3) . ?
Zn2 O5 1.983(4) . ?
Zn2 N5 1.984(4) . ?
Zn2 N4 2.020(4) 1_465 ?
O3 C4 1.287(6) . ?
O8 C5 1.284(5) . ?
O7 C5 1.247(5) . ?
O4 C4 1.244(6) . ?
O2 C1 1.253(6) . ?
O6 C7 1.243(6) . ?
O1 C1 1.284(6) . ?
O5 C7 1.301(5) . ?
N5 C11 1.304(7) . ?
N5 C9 1.396(5) . ?
N8 C13 1.311(6) . ?
N8 C15 1.391(5) . ?
N4 C22 1.317(6) . ?
N4 C21 1.393(5) . ?
N7 C13 1.347(6) . ?
N7 C14 1.374(6) . ?
N7 C12 1.458(6) . ?
N6 C11 1.348(6) . ?
N6 C10 1.384(6) . ?
N6 C12 1.443(7) . ?
N1 C16 1.309(7) . ?
N1 C17 1.388(6) . ?
N3 C22 1.355(6) . ?
N3 C20 1.386(6) . ?
N3 C19 1.452(6) . ?
N2 C16 1.352(6) . ?
N2 C18 1.386(7) . ?
N2 C19 1.446(7) . ?
C4 C3 1.500(6) . ?
C10 C9 1.356(7) . ?
C3 C2 1.309(7) . ?
C2 C1 1.496(6) . ?
C21 C20 1.343(7) . ?
O1S C1S 1.355(12) . ?
C14 C15 1.347(7) . ?
C6 C6 1.323(9) 2_865 ?
C6 C5 1.479(7) . ?
C7 C23 1.474(8) . ?
C17 C18 1.336(9) . ?
C23 C23 1.309(10) 2_676 ?
